data_4305306
loop_
_publ_author_name
'Tomoyuki Akutagawa'
'Daisuke Sato'
'Hiroyuki Koshinaka'
'Masaaki Aonuma'
'Shin-ichiro Noro'
'Sadamu Takeda'
'Takayoshi Nakamura'

_publ_contact_author_email takuta@es.hokudai.ac.jp
_publ_contact_author_fax +81-11-706-4972
_publ_contact_author_name 'Tomoyuki Akutagawa'
_publ_contact_author_phone +81-11-706-2884
_publ_section_title
;
Solid-State Molecular Rotators of Anilinium and Adamantylammonium in
[Ni(dmit)2]- Salts with Diverse Magnetic Properties
;
_journal_name_full 'Inorganic Chemistry'
_journal_page_first 5951
_journal_page_last 5962
_journal_paper_doi 10.1021/ic800271m
_journal_volume 47
_journal_year 2008
_chemical_formula_moiety 'C32 H44 N Ni O6 S10 '
_chemical_formula_sum 'C32 H44 N Ni O6 S10'
_chemical_formula_weight 918.00
_space_group_IT_number 2
_symmetry_cell_setting triclinic
_symmetry_Int_Tables_number 2
_symmetry_space_group_name_Hall '-P 1'
_symmetry_space_group_name_H-M 'P -1'
_cell_angle_alpha 93.843(15)
_cell_angle_beta 104.802(17)
_cell_angle_gamma 105.375(17)
_cell_formula_units_Z 2
_cell_length_a 12.396(6)
_cell_length_b 12.624(5)
_cell_length_c 14.281(7)
_cell_measurement_reflns_used 12338
_cell_measurement_temperature 253.1
_cell_measurement_theta_max 27.4
_cell_measurement_theta_min 3.0
_cell_volume 2061.4(17)
_computing_cell_refinement PROCESS-AUTO
_computing_data_collection PROCESS-AUTO
_computing_data_reduction CrystalStructure
_computing_publication_material 'CrystalStructure 3.8'
_computing_structure_refinement CRYSTALS
_computing_structure_solution SIR92
_diffrn_detector_area_resol_mean 10.00
_diffrn_measured_fraction_theta_full 0.983
_diffrn_measured_fraction_theta_max 0.983
_diffrn_measurement_device_type 'Rigaku RAXIS-RAPID'
_diffrn_measurement_method \w
_diffrn_radiation_type 'Mo K\a'
_diffrn_radiation_wavelength 0.71075
_diffrn_reflns_av_R_equivalents 0.052
_diffrn_reflns_limit_h_max 16
_diffrn_reflns_limit_h_min -16
_diffrn_reflns_limit_k_max 16
_diffrn_reflns_limit_k_min -16
_diffrn_reflns_limit_l_max 18
_diffrn_reflns_limit_l_min -18
_diffrn_reflns_number 19926
_diffrn_reflns_theta_full 27.43
_diffrn_reflns_theta_max 27.43
_exptl_absorpt_coefficient_mu 1.019
_exptl_absorpt_correction_T_max 0.903
_exptl_absorpt_correction_T_min 0.421
_exptl_absorpt_correction_type multi-scan
_exptl_absorpt_process_details
;
    Higashi, T. (1995). Program for Absorption Correction.
    Rigaku Corporation, Tokyo, Japan.
;
_exptl_crystal_colour black
_exptl_crystal_density_diffrn 1.479
_exptl_crystal_density_method 'not measured'
_exptl_crystal_description platelet
_exptl_crystal_F_000 958.00
_exptl_crystal_size_max 0.60
_exptl_crystal_size_mid 0.30
_exptl_crystal_size_min 0.10
_refine_diff_density_max 0.68
_refine_diff_density_min -0.42
_refine_ls_extinction_method none
_refine_ls_goodness_of_fit_ref 1.039
_refine_ls_hydrogen_treatment refall
_refine_ls_number_parameters 618
_refine_ls_number_reflns 5646
_refine_ls_R_factor_gt 0.0425
_refine_ls_shift/su_max 0.0047
_refine_ls_structure_factor_coef Fsqd
_refine_ls_weighting_details
;
    Chebychev polynomial with 3 parameters (Carruthers & Watkin, 1979)
    993.8610    1373.0600    406.6380
;
_refine_ls_weighting_scheme calc
_refine_ls_wR_factor_ref 0.0766
_reflns_number_gt 4645
_reflns_number_total 9259
_reflns_threshold_expression F^2^>2.0\s(F^2^)
_cod_data_source_file ic800271m-file004_2.cif
_cod_data_source_block '_salt_2'
_cod_original_cell_volume 2061.2(16)
_cod_original_formula_sum 'C32 H44 N Ni O6 S10 '
_cod_database_code 4305306

loop_
_symmetry_equiv_pos_site_id
_symmetry_equiv_pos_as_xyz
1 +X,+Y,+Z
2 -X,-Y,-Z

loop_
_atom_site_label
_atom_site_type_symbol
_atom_site_fract_x
_atom_site_fract_y
_atom_site_fract_z
_atom_site_U_iso_or_equiv
_atom_site_adp_type
_atom_site_occupancy
_atom_site_symmetry_multiplicity
_atom_site_calc_flag
_atom_site_refinement_flags
_atom_site_disorder_assembly
_atom_site_disorder_group
Ni(1) Ni 0.30607(4) 0.60511(4) 0.48870(4) 0.03160(12) Uani 1.00 1 d . . .
S(1) S 0.49527(16) 0.71416(16) 0.06522(12) 0.0847(5) Uani 1.00 1 d . . .
S(2) S 0.53850(10) 0.66221(11) 0.26875(9) 0.0498(3) Uani 1.00 1 d . . .
S(3) S 0.31106(11) 0.67893(12) 0.16893(9) 0.0559(3) Uani 1.00 1 d . . .
S(4) S 0.46798(9) 0.61793(10) 0.45451(8) 0.0412(2) Uani 1.00 1 d . . .
S(5) S 0.22374(9) 0.64231(10) 0.34723(8) 0.0435(3) Uani 1.00 1 d . . .
S(6) S 0.38991(10) 0.57316(11) 0.63183(8) 0.0471(3) Uani 1.00 1 d . . .
S(7) S 0.14187(9) 0.58477(9) 0.52041(8) 0.0404(2) Uani 1.00 1 d . . .
S(8) S 0.30164(12) 0.53365(11) 0.81021(9) 0.0568(3) Uani 1.00 1 d . . .
S(9) S 0.07361(11) 0.54774(12) 0.70850(10) 0.0598(3) Uani 1.00 1 d . . .
S(10) S 0.12030(16) 0.50733(13) 0.91609(11) 0.0821(5) Uani 1.00 1 d . . .
O(1) O 0.1778(2) 0.2614(2) 0.2528(2) 0.0502(8) Uani 1.00 1 d . . .
O(2) O 0.1196(2) 0.1984(2) 0.4306(2) 0.0538(9) Uani 1.00 1 d . . .
O(3) O -0.1200(2) 0.1502(2) 0.4153(2) 0.0476(8) Uani 1.00 1 d . . .
O(4) O -0.3093(2) 0.0774(2) 0.2502(2) 0.0491(9) Uani 1.00 1 d . . .
O(5) O -0.2348(3) 0.0866(3) 0.0729(2) 0.0728(12) Uani 1.00 1 d . . .
O(6) O -0.0079(2) 0.2108(3) 0.0890(2) 0.0807(12) Uani 1.00 1 d . . .
N(1) N -0.0538(2) 0.0993(2) 0.2474(2) 0.0366(9) Uani 1.00 1 d . . .
C(1) C 0.4501(4) 0.6873(3) 0.1619(3) 0.0525(14) Uani 1.00 1 d . . .
C(2) C 0.4378(3) 0.6449(3) 0.3365(3) 0.0387(11) Uani 1.00 1 d . . .
C(3) C 0.3312(3) 0.6548(3) 0.2897(2) 0.0360(10) Uani 1.00 1 d . . .
C(4) C 0.2810(3) 0.5562(3) 0.6881(3) 0.0405(11) Uani 1.00 1 d . . .
C(5) C 0.1738(3) 0.5629(3) 0.6410(3) 0.0398(11) Uani 1.00 1 d . . .
C(6) C 0.1631(4) 0.5290(3) 0.8178(3) 0.0550(14) Uani 1.00 1 d . . .
C(7) C 0.2251(5) 0.3307(5) 0.3463(4) 0.0700(18) Uani 1.00 1 d . . .
C(8) C 0.2309(4) 0.2627(5) 0.4246(4) 0.0701(17) Uani 1.00 1 d . . .
C(9) C 0.0775(4) 0.2514(4) 0.4970(3) 0.0570(15) Uani 1.00 1 d . . .
C(10) C -0.0308(4) 0.1728(6) 0.5071(3) 0.0624(17) Uani 1.00 1 d . . .
C(11) C -0.2351(4) 0.1039(3) 0.4237(3) 0.0455(13) Uani 1.00 1 d . . .
C(12) C -0.3224(3) 0.1281(3) 0.3386(3) 0.0483(13) Uani 1.00 1 d . . .
C(13) C -0.3707(5) 0.1113(6) 0.1646(4) 0.070(2) Uani 1.00 1 d . . .
C(14) C -0.3516(4) 0.0555(6) 0.0780(4) 0.0700(18) Uani 1.00 1 d . . .
C(15) C -0.2109(5) 0.1707(6) 0.0194(6) 0.100(2) Uani 1.00 1 d . . .
C(16) C -0.0969(5) 0.1923(7) 0.0034(4) 0.086(2) Uani 1.00 1 d . . .
C(17) C 0.1075(4) 0.2465(5) 0.0815(3) 0.0628(16) Uani 1.00 1 d . . .
C(18) C 0.1835(4) 0.3245(4) 0.1724(3) 0.0538(14) Uani 1.00 1 d . . .
C(19) C 0.3079(4) 0.3658(4) 0.1644(4) 0.0676(17) Uani 1.00 1 d . . .
C(20) C 0.3566(5) 0.2689(5) 0.1470(4) 0.0723(19) Uani 1.00 1 d . . .
C(21) C 0.2796(6) 0.1901(7) 0.0560(5) 0.091(2) Uani 1.00 1 d . . .
C(22) C 0.1532(5) 0.1517(5) 0.0597(4) 0.0703(18) Uani 1.00 1 d . . .
C(23) C -0.4459(4) 0.0836(4) 0.3488(5) 0.0664(18) Uani 1.00 1 d . . .
C(24) C -0.4741(5) -0.0405(5) 0.3571(5) 0.074(2) Uani 1.00 1 d . . .
C(25) C -0.3857(6) -0.0630(5) 0.4401(5) 0.077(2) Uani 1.00 1 d . . .
C(26) C -0.2630(5) -0.0193(4) 0.4321(4) 0.0595(17) Uani 1.00 1 d . . .
C(27) C -0.0376(3) -0.0118(3) 0.2417(2) 0.0357(10) Uani 1.00 1 d . . .
C(28) C -0.1336(4) -0.1036(4) 0.2169(3) 0.0494(14) Uani 1.00 1 d . . .
C(29) C -0.1185(5) -0.2085(4) 0.2104(3) 0.0619(16) Uani 1.00 1 d . . .
C(30) C -0.0079(5) -0.2192(4) 0.2310(3) 0.0610(17) Uani 1.00 1 d . . .
C(31) C 0.0878(5) -0.1276(4) 0.2572(3) 0.0583(16) Uani 1.00 1 d . . .
C(32) C 0.0731(4) -0.0220(4) 0.2630(3) 0.0469(13) Uani 1.00 1 d . . .
H(1) H 0.3040 0.3711 0.3432 0.091 Uiso 1.00 1 c R . .
H(2) H 0.1686 0.3814 0.3553 0.125 Uiso 1.00 1 c R . .
H(3) H 0.2746 0.3125 0.4937 0.101 Uiso 1.00 1 c R . .
H(4) H 0.2784 0.1986 0.4064 0.101 Uiso 1.00 1 c R . .
H(5) H 0.1348 0.2773 0.5559 0.072 Uiso 1.00 1 c R . .
H(6) H 0.0593 0.3213 0.4697 0.067 Uiso 1.00 1 c R . .
H(7) H -0.0604 0.2063 0.5528 0.088 Uiso 1.00 1 c R . .
H(8) H -0.0268 0.0921 0.5177 0.094 Uiso 1.00 1 c R . .
H(9) H -0.4595 0.0866 0.1586 0.107 Uiso 1.00 1 c R . .
H(10) H -0.3413 0.1855 0.1644 0.103 Uiso 1.00 1 c R . .
H(11) H -0.4058 0.0706 0.0163 0.075 Uiso 1.00 1 c R . .
H(12) H -0.3735 -0.0253 0.0887 0.087 Uiso 1.00 1 c R . .
H(13) H -0.2631 0.1604 -0.0349 0.101 Uiso 1.00 1 c R . .
H(14) H -0.2280 0.1695 0.0957 0.032 Uiso 1.00 1 c R . .
H(15) H -0.0869 0.2365 -0.0310 0.101 Uiso 1.00 1 c R . .
H(16) H -0.1842 -0.2696 0.1926 0.069 Uiso 1.00 1 c R . .
H(17) H 0.2937 0.3939 0.0941 0.072 Uiso 1.00 1 c R . .
H(18) H 0.3611 0.4118 0.2267 0.074 Uiso 1.00 1 c R . .
H(19) H 0.4406 0.2984 0.1513 0.110 Uiso 1.00 1 c R . .
H(20) H 0.3509 0.2210 0.2049 0.064 Uiso 1.00 1 c R . .
H(21) H 0.2785 0.2376 0.0025 0.109 Uiso 1.00 1 c R . .
H(22) H 0.3139 0.1190 0.0479 0.160 Uiso 1.00 1 c R . .
H(23) H 0.1496 0.1083 0.1141 0.067 Uiso 1.00 1 c R . .
H(24) H 0.1080 0.1050 -0.0029 0.078 Uiso 1.00 1 c R . .
H(25) H -0.4409 0.1238 0.4121 0.061 Uiso 1.00 1 c R . .
H(26) H -0.5038 0.1005 0.2916 0.072 Uiso 1.00 1 c R . .
H(27) H -0.5533 -0.0661 0.3653 0.076 Uiso 1.00 1 c R . .
H(28) H -0.4763 -0.0792 0.3008 0.046 Uiso 1.00 1 c R . .
H(29) H -0.3872 -0.0294 0.5038 0.086 Uiso 1.00 1 c R . .
H(30) H -0.4057 -0.1494 0.4484 0.106 Uiso 1.00 1 c R . .
H(31) H -0.2555 -0.0527 0.3677 0.074 Uiso 1.00 1 c R . .
H(32) H -0.2033 -0.0249 0.4853 0.067 Uiso 1.00 1 c R . .
H(33) H 0.1462 0.3835 0.1831 0.085 Uiso 1.00 1 c R . .
H(34) H -0.2399 0.1448 0.4803 0.042 Uiso 1.00 1 c R . .
H(35) H -0.2989 0.2077 0.3385 0.052 Uiso 1.00 1 c R . .
H(36) H 0.1116 0.2946 0.0358 0.062 Uiso 1.00 1 c R . .
H(37) H 0.1360 0.0405 0.2839 0.046 Uiso 1.00 1 c R . .
H(38) H 0.0060 -0.2803 0.2249 0.052 Uiso 1.00 1 c R . .
H(39) H 0.1654 -0.1395 0.2720 0.080 Uiso 1.00 1 c R . .
H(40) H -0.0520 0.1244 -0.0015 0.160 Uiso 1.00 1 c R . .
H(41) H -0.1981 -0.0920 0.2111 0.035 Uiso 1.00 1 c R . .
H(42) H -0.0611 0.1239 0.1853 0.044 Uiso 1.00 1 c R . .
H(43) H 0.0117 0.1495 0.2944 0.044 Uiso 1.00 1 c R . .
H(44) H -0.1224 0.0965 0.2664 0.044 Uiso 1.00 1 c R . .

loop_
_atom_site_aniso_label
_atom_site_aniso_U_11
_atom_site_aniso_U_22
_atom_site_aniso_U_33
_atom_site_aniso_U_12
_atom_site_aniso_U_13
_atom_site_aniso_U_23
Ni(1) 0.0287(2) 0.0321(2) 0.0346(2) 0.00943(19) 0.0088(2) 0.0075(2)
S(1) 0.1001(12) 0.1128(13) 0.0671(9) 0.0372(10) 0.0552(9) 0.0410(9)
S(2) 0.0431(6) 0.0578(7) 0.0571(7) 0.0148(5) 0.0264(5) 0.0181(6)
S(3) 0.0580(7) 0.0768(8) 0.0431(6) 0.0274(6) 0.0192(5) 0.0273(6)
S(4) 0.0288(5) 0.0548(6) 0.0427(6) 0.0141(4) 0.0104(4) 0.0169(5)
S(5) 0.0345(5) 0.0600(7) 0.0448(6) 0.0222(5) 0.0141(4) 0.0211(5)
S(6) 0.0430(6) 0.0643(7) 0.0394(6) 0.0239(5) 0.0104(5) 0.0161(5)
S(7) 0.0300(5) 0.0511(6) 0.0389(5) 0.0085(4) 0.0107(4) 0.0077(5)
S(8) 0.0745(8) 0.0579(7) 0.0368(6) 0.0166(6) 0.0154(6) 0.0129(5)
S(9) 0.0526(7) 0.0737(8) 0.0518(7) 0.0038(6) 0.0280(6) 0.0075(6)
S(10) 0.1233(14) 0.0677(9) 0.0545(8) 0.0024(9) 0.0510(9) 0.0064(7)
O(1) 0.0483(17) 0.0430(17) 0.0474(18) -0.0003(14) 0.0090(14) -0.0003(14)
O(2) 0.0445(17) 0.065(2) 0.0429(17) 0.0107(15) 0.0055(14) -0.0043(15)
O(3) 0.0444(16) 0.0576(19) 0.0405(16) 0.0111(14) 0.0154(13) 0.0080(14)
O(4) 0.0397(16) 0.0502(18) 0.0553(19) 0.0148(14) 0.0084(14) 0.0065(15)
O(5) 0.051(2) 0.100(3) 0.058(2) 0.011(2) 0.0074(17) 0.029(2)
O(6) 0.0448(19) 0.121(3) 0.059(2) -0.004(2) 0.0080(17) 0.041(2)
N(1) 0.0400(18) 0.0355(18) 0.0340(18) 0.0123(14) 0.0082(14) 0.0067(14)
C(1) 0.067(3) 0.049(2) 0.051(2) 0.020(2) 0.028(2) 0.017(2)
C(2) 0.038(2) 0.038(2) 0.045(2) 0.0138(18) 0.0165(19) 0.0116(19)
C(3) 0.039(2) 0.035(2) 0.037(2) 0.0123(18) 0.0133(18) 0.0106(18)
C(4) 0.048(2) 0.033(2) 0.037(2) 0.0059(19) 0.0130(19) 0.0046(18)
C(5) 0.043(2) 0.036(2) 0.038(2) 0.0029(18) 0.0176(19) -0.0002(18)
C(6) 0.074(3) 0.040(2) 0.040(2) -0.005(2) 0.020(2) -0.006(2)
C(7) 0.061(3) 0.062(3) 0.067(3) -0.009(3) 0.018(3) -0.012(3)
C(8) 0.039(2) 0.098(4) 0.051(3) -0.003(2) 0.003(2) -0.002(3)
C(9) 0.051(2) 0.068(3) 0.045(2) 0.018(2) 0.006(2) -0.010(2)
C(10) 0.052(3) 0.092(4) 0.042(2) 0.020(3) 0.014(2) 0.010(2)
C(11) 0.052(2) 0.040(2) 0.049(2) 0.010(2) 0.025(2) 0.006(2)
C(12) 0.045(2) 0.034(2) 0.067(3) 0.0090(19) 0.022(2) -0.001(2)
C(13) 0.047(3) 0.087(4) 0.074(4) 0.025(3) 0.006(2) 0.019(3)
C(14) 0.036(2) 0.104(5) 0.056(3) 0.006(2) 0.000(2) 0.028(3)
C(15) 0.050(3) 0.136(6) 0.096(5) 0.002(3) 0.001(3) 0.077(5)
C(16) 0.054(3) 0.141(6) 0.062(3) 0.020(3) 0.010(2) 0.060(4)
C(17) 0.047(2) 0.082(3) 0.049(3) -0.000(2) 0.009(2) 0.035(3)
C(18) 0.055(2) 0.043(2) 0.062(3) 0.006(2) 0.022(2) 0.013(2)
C(19) 0.053(3) 0.062(3) 0.070(3) -0.011(2) 0.013(2) 0.013(3)
C(20) 0.046(3) 0.092(4) 0.068(3) 0.004(3) 0.017(2) -0.002(3)
C(21) 0.073(4) 0.112(6) 0.079(4) -0.000(4) 0.041(3) -0.008(4)
C(22) 0.071(3) 0.075(4) 0.047(3) -0.012(3) 0.025(2) -0.005(3)
C(23) 0.046(2) 0.057(3) 0.092(4) 0.006(2) 0.027(3) -0.012(3)
C(24) 0.062(3) 0.058(3) 0.096(5) -0.008(2) 0.041(3) -0.013(3)
C(25) 0.088(4) 0.051(3) 0.086(4) -0.008(3) 0.042(4) 0.004(3)
C(26) 0.080(3) 0.042(2) 0.061(3) 0.017(2) 0.026(3) 0.015(2)
C(27) 0.043(2) 0.037(2) 0.028(2) 0.0111(18) 0.0103(17) 0.0079(17)
C(28) 0.047(2) 0.049(2) 0.051(2) 0.014(2) 0.012(2) 0.007(2)
C(29) 0.080(3) 0.039(2) 0.052(3) 0.003(2) 0.009(2) 0.001(2)
C(30) 0.093(4) 0.047(3) 0.050(3) 0.034(3) 0.018(2) 0.011(2)
C(31) 0.071(3) 0.059(3) 0.053(3) 0.033(2) 0.018(2) 0.010(2)
C(32) 0.049(2) 0.043(2) 0.046(2) 0.013(2) 0.009(2) 0.006(2)

loop_
_atom_type_symbol
_atom_type_description
_atom_type_scat_dispersion_real
_atom_type_scat_dispersion_imag
_atom_type_scat_source
C C 0.003 0.002
;
International Tables for Crystallography
(1992, Vol. C, Tables 4.2.6.8 and 6.1.1.4)
;
H H 0.000 0.000
;
International Tables for Crystallography
(1992, Vol. C, Table 6.1.1.4)
;
O O 0.011 0.006
;
International Tables for Crystallography
(1992, Vol. C, Tables 4.2.6.8 and 6.1.1.4)
;
N N 0.006 0.003
;
International Tables for Crystallography
(1992, Vol. C, Tables 4.2.6.8 and 6.1.1.4)
;
S S 0.125 0.123
;
International Tables for Crystallography
(1992, Vol. C, Tables 4.2.6.8 and 6.1.1.4)
;
Ni Ni 0.339 1.112
;
International Tables for Crystallography
(1992, Vol. C, Tables 4.2.6.8 and 6.1.1.4)
;

loop_
_geom_angle_atom_site_label_1
_geom_angle_atom_site_label_2
_geom_angle_atom_site_label_3
_geom_angle
_geom_angle_publ_flag
_geom_angle_site_symmetry_1
_geom_angle_site_symmetry_2
_geom_angle_site_symmetry_3
S(4) Ni(1) S(5) 93.03(5) yes . . .
S(4) Ni(1) S(6) 87.06(4) yes . . .
S(4) Ni(1) S(7) 177.52(4) yes . . .
S(5) Ni(1) S(6) 178.28(5) yes . . .
S(5) Ni(1) S(7) 86.99(4) yes . . .
S(6) Ni(1) S(7) 93.00(5) yes . . .
C(1) S(2) C(2) 97.5(2) yes . . .
C(1) S(3) C(3) 97.9(2) yes . . .
Ni(1) S(4) C(2) 102.73(16) yes . . .
Ni(1) S(5) C(3) 102.04(14) yes . . .
Ni(1) S(6) C(4) 102.19(15) yes . . .
Ni(1) S(7) C(5) 102.65(16) yes . . .
C(4) S(8) C(6) 97.7(2) yes . . .
C(5) S(9) C(6) 97.8(2) yes . . .
C(7) O(1) C(18) 112.3(3) yes . . .
C(8) O(2) C(9) 113.0(3) yes . . .
C(10) O(3) C(11) 113.3(3) yes . . .
C(12) O(4) C(13) 112.6(4) yes . . .
C(14) O(5) C(15) 113.7(5) yes . . .
C(16) O(6) C(17) 116.8(4) yes . . .
S(1) C(1) S(2) 122.8(3) yes . . .
S(1) C(1) S(3) 124.4(3) yes . . .
S(2) C(1) S(3) 112.7(3) yes . . .
S(2) C(2) S(4) 123.4(2) yes . . .
S(2) C(2) C(3) 115.8(3) yes . . .
S(4) C(2) C(3) 120.8(3) yes . . .
S(3) C(3) S(5) 122.6(2) yes . . .
S(3) C(3) C(2) 116.0(3) yes . . .
S(5) C(3) C(2) 121.3(3) yes . . .
S(6) C(4) S(8) 122.6(2) yes . . .
S(6) C(4) C(5) 121.7(3) yes . . .
S(8) C(4) C(5) 115.7(3) yes . . .
S(7) C(5) S(9) 123.2(2) yes . . .
S(7) C(5) C(4) 120.4(3) yes . . .
S(9) C(5) C(4) 116.4(3) yes . . .
S(8) C(6) S(9) 112.4(2) yes . . .
S(8) C(6) S(10) 123.9(2) yes . . .
S(9) C(6) S(10) 123.7(3) yes . . .
O(1) C(7) C(8) 110.2(4) yes . . .
O(2) C(8) C(7) 114.2(4) yes . . .
O(2) C(9) C(10) 108.8(4) yes . . .
O(3) C(10) C(9) 108.9(4) yes . . .
O(3) C(11) C(12) 109.0(3) yes . . .
O(3) C(11) C(26) 112.9(4) yes . . .
C(12) C(11) C(26) 112.1(3) yes . . .
O(4) C(12) C(11) 107.1(4) yes . . .
O(4) C(12) C(23) 112.6(3) yes . . .
C(11) C(12) C(23) 109.8(4) yes . . .
O(4) C(13) C(14) 108.6(6) yes . . .
O(5) C(14) C(13) 115.2(4) yes . . .
O(5) C(15) C(16) 113.5(7) yes . . .
O(6) C(16) C(15) 113.0(6) yes . . .
O(6) C(17) C(18) 108.8(4) yes . . .
O(6) C(17) C(22) 112.8(4) yes . . .
C(18) C(17) C(22) 113.2(4) yes . . .
O(1) C(18) C(17) 105.9(3) yes . . .
O(1) C(18) C(19) 111.8(4) yes . . .
C(17) C(18) C(19) 109.4(4) yes . . .
C(18) C(19) C(20) 111.4(4) yes . . .
C(19) C(20) C(21) 111.0(5) yes . . .
C(20) C(21) C(22) 110.9(6) yes . . .
C(17) C(22) C(21) 112.8(5) yes . . .
C(12) C(23) C(24) 110.5(5) yes . . .
C(23) C(24) C(25) 111.3(4) yes . . .
C(24) C(25) C(26) 112.2(6) yes . . .
C(11) C(26) C(25) 110.2(5) yes . . .
N(1) C(27) C(28) 119.4(4) yes . . .
N(1) C(27) C(32) 119.4(3) yes . . .
C(28) C(27) C(32) 121.2(4) yes . . .
C(27) C(28) C(29) 119.5(5) yes . . .
C(28) C(29) C(30) 119.6(4) yes . . .
C(29) C(30) C(31) 120.9(5) yes . . .
C(30) C(31) C(32) 119.8(6) yes . . .
C(27) C(32) C(31) 119.1(4) yes . . .
C(14) O(5) H(14) 89(2) no . . .
C(15) O(5) H(14) 56(2) no . . .
C(27) N(1) H(42) 109.6 no . . .
C(27) N(1) H(43) 109.4 no . . .
C(27) N(1) H(44) 109.4 no . . .
H(42) N(1) H(43) 109.5 no . . .
H(42) N(1) H(44) 109.5 no . . .
H(43) N(1) H(44) 109.5 no . . .
O(1) C(7) H(1) 102(3) no . . .
O(1) C(7) H(2) 110(3) no . . .
C(8) C(7) H(1) 111(3) no . . .
C(8) C(7) H(2) 107(3) no . . .
H(1) C(7) H(2) 116(5) no . . .
O(2) C(8) H(3) 107(3) no . . .
O(2) C(8) H(4) 106(2) no . . .
C(7) C(8) H(3) 111(3) no . . .
C(7) C(8) H(4) 106(3) no . . .
H(3) C(8) H(4) 113(4) no . . .
O(2) C(9) H(5) 110(3) no . . .
O(2) C(9) H(6) 108(3) no . . .
C(10) C(9) H(5) 113(3) no . . .
C(10) C(9) H(6) 110(2) no . . .
H(5) C(9) H(6) 106(4) no . . .
O(3) C(10) H(7) 105(3) no . . .
O(3) C(10) H(8) 101(2) no . . .
C(9) C(10) H(7) 111(3) no . . .
C(9) C(10) H(8) 116(3) no . . .
H(7) C(10) H(8) 114(5) no . . .
O(3) C(11) H(34) 107(2) no . . .
C(12) C(11) H(34) 105(2) no . . .
C(26) C(11) H(34) 111(2) no . . .
O(4) C(12) H(35) 107(2) no . . .
C(11) C(12) H(35) 107(2) no . . .
C(23) C(12) H(35) 113(2) no . . .
O(4) C(13) H(9) 109(3) no . . .
O(4) C(13) H(10) 111(3) no . . .
C(14) C(13) H(9) 109(3) no . . .
C(14) C(13) H(10) 106(4) no . . .
H(9) C(13) H(10) 113(5) no . . .
O(5) C(14) H(11) 110(3) no . . .
O(5) C(14) H(12) 108(3) no . . .
C(13) C(14) H(11) 108(3) no . . .
C(13) C(14) H(12) 102(3) no . . .
H(11) C(14) H(12) 113(3) no . . .
O(5) C(15) H(13) 112(4) no . . .
O(5) C(15) H(14) 48(2) no . . .
C(16) C(15) H(13) 110(5) no . . .
C(16) C(15) H(14) 125(2) no . . .
H(13) C(15) H(14) 125(5) no . . .
O(6) C(16) H(15) 115(4) no . . .
O(6) C(16) H(40) 73(3) no . . .
C(15) C(16) H(15) 112(5) no . . .
C(15) C(16) H(40) 123(4) no . . .
H(15) C(16) H(40) 116(7) no . . .
O(6) C(17) H(36) 110(3) no . . .
C(18) C(17) H(36) 100(2) no . . .
C(22) C(17) H(36) 112(3) no . . .
O(1) C(18) H(33) 105(3) no . . .
C(17) C(18) H(33) 108(2) no . . .
C(19) C(18) H(33) 116(3) no . . .
C(18) C(19) H(17) 102(2) no . . .
C(18) C(19) H(18) 110(3) no . . .
C(20) C(19) H(17) 102(3) no . . .
C(20) C(19) H(18) 106(3) no . . .
H(17) C(19) H(18) 125(3) no . . .
C(19) C(20) H(19) 109(4) no . . .
C(19) C(20) H(20) 108(3) no . . .
C(21) C(20) H(19) 117(3) no . . .
C(21) C(20) H(20) 104(2) no . . .
H(19) C(20) H(20) 107(4) no . . .
C(20) C(21) H(21) 104(3) no . . .
C(20) C(21) H(22) 109(3) no . . .
C(22) C(21) H(21) 105(4) no . . .
C(22) C(21) H(22) 111(4) no . . .
H(21) C(21) H(22) 116(6) no . . .
C(17) C(22) H(23) 105(3) no . . .
C(17) C(22) H(24) 113(3) no . . .
C(21) C(22) H(23) 109(3) no . . .
C(21) C(22) H(24) 106(3) no . . .
H(23) C(22) H(24) 110(4) no . . .
C(12) C(23) H(25) 103(2) no . . .
C(12) C(23) H(26) 109(3) no . . .
C(24) C(23) H(25) 108(3) no . . .
C(24) C(23) H(26) 113(2) no . . .
H(25) C(23) H(26) 113(4) no . . .
C(23) C(24) H(27) 109(3) no . . .
C(23) C(24) H(28) 110(3) no . . .
C(25) C(24) H(27) 111(3) no . . .
C(25) C(24) H(28) 109(3) no . . .
H(27) C(24) H(28) 107(3) no . . .
C(24) C(25) H(29) 112(3) no . . .
C(24) C(25) H(30) 112(2) no . . .
C(26) C(25) H(29) 108(3) no . . .
C(26) C(25) H(30) 111(3) no . . .
H(29) C(25) H(30) 101(4) no . . .
C(11) C(26) H(31) 102(3) no . . .
C(11) C(26) H(32) 105(3) no . . .
C(25) C(26) H(31) 111(2) no . . .
C(25) C(26) H(32) 116(3) no . . .
H(31) C(26) H(32) 111(4) no . . .
C(27) C(28) H(41) 116(2) no . . .
C(29) C(28) H(41) 124(2) no . . .
C(28) C(29) H(16) 118(3) no . . .
C(30) C(29) H(16) 122(3) no . . .
C(29) C(30) H(38) 123(2) no . . .
C(31) C(30) H(38) 116(3) no . . .
C(30) C(31) H(39) 118(3) no . . .
C(32) C(31) H(39) 122(3) no . . .
C(27) C(32) H(37) 120(3) no . . .
C(31) C(32) H(37) 121(3) no . . .
O(5) H(14) C(15) 76(3) no . . .

loop_
_geom_bond_atom_site_label_1
_geom_bond_atom_site_label_2
_geom_bond_distance
_geom_bond_publ_flag
_geom_bond_site_symmetry_1
_geom_bond_site_symmetry_2
Ni(1) S(4) 2.1521(13) yes . .
Ni(1) S(5) 2.1613(12) yes . .
Ni(1) S(6) 2.1605(12) yes . .
Ni(1) S(7) 2.1501(13) yes . .
S(1) C(1) 1.641(5) yes . .
S(2) C(1) 1.739(4) yes . .
S(2) C(2) 1.744(5) yes . .
S(3) C(1) 1.727(5) yes . .
S(3) C(3) 1.738(4) yes . .
S(4) C(2) 1.708(4) yes . .
S(5) C(3) 1.714(4) yes . .
S(6) C(4) 1.714(5) yes . .
S(7) C(5) 1.724(4) yes . .
S(8) C(4) 1.751(4) yes . .
S(8) C(6) 1.734(6) yes . .
S(9) C(5) 1.737(5) yes . .
S(9) C(6) 1.740(4) yes . .
S(10) C(6) 1.637(5) yes . .
O(1) C(7) 1.436(6) yes . .
O(1) C(18) 1.446(6) yes . .
O(2) C(8) 1.430(6) yes . .
O(2) C(9) 1.404(7) yes . .
O(3) C(10) 1.438(5) yes . .
O(3) C(11) 1.431(5) yes . .
O(4) C(12) 1.442(6) yes . .
O(4) C(13) 1.423(7) yes . .
O(5) C(14) 1.419(6) yes . .
O(5) C(15) 1.362(9) yes . .
O(6) C(16) 1.379(6) yes . .
O(6) C(17) 1.415(6) yes . .
N(1) C(27) 1.469(5) yes . .
C(2) C(3) 1.364(5) yes . .
C(4) C(5) 1.355(6) yes . .
C(7) C(8) 1.454(9) yes . .
C(9) C(10) 1.489(7) yes . .
C(11) C(12) 1.515(6) yes . .
C(11) C(26) 1.520(7) yes . .
C(12) C(23) 1.533(7) yes . .
C(13) C(14) 1.484(10) yes . .
C(15) C(16) 1.447(10) yes . .
C(17) C(18) 1.502(6) yes . .
C(17) C(22) 1.501(10) yes . .
C(18) C(19) 1.528(8) yes . .
C(19) C(20) 1.533(10) yes . .
C(20) C(21) 1.510(8) yes . .
C(21) C(22) 1.528(10) yes . .
C(23) C(24) 1.531(8) yes . .
C(24) C(25) 1.495(9) yes . .
C(25) C(26) 1.511(10) yes . .
C(27) C(28) 1.372(5) yes . .
C(27) C(32) 1.370(7) yes . .
C(28) C(29) 1.385(8) yes . .
C(29) C(30) 1.372(10) yes . .
C(30) C(31) 1.368(7) yes . .
C(31) C(32) 1.392(8) yes . .
O(5) H(14) 1.05(4) no . .
N(1) H(42) 0.950 no . .
N(1) H(43) 0.950 no . .
N(1) H(44) 0.950 no . .
C(7) H(1) 0.99(6) no . .
C(7) H(2) 1.09(8) no . .
C(8) H(3) 1.06(5) no . .
C(8) H(4) 1.17(7) no . .
C(9) H(5) 0.92(4) no . .
C(9) H(6) 1.04(5) no . .
C(10) H(7) 0.95(6) no . .
C(10) H(8) 1.05(6) no . .
C(11) H(34) 0.95(4) no . .
C(12) H(35) 0.97(4) no . .
C(13) H(9) 1.04(7) no . .
C(13) H(10) 0.91(6) no . .
C(14) H(11) 1.03(5) no . .
C(14) H(12) 1.02(6) no . .
C(15) H(13) 0.85(5) no . .
C(15) H(14) 1.16(4) no . .
C(16) H(15) 0.77(7) no . .
C(16) H(40) 1.15(10) no . .
C(17) H(36) 0.92(5) no . .
C(18) H(33) 1.00(6) no . .
C(19) H(17) 1.07(5) no . .
C(19) H(18) 1.00(4) no . .
C(20) H(19) 0.99(6) no . .
C(20) H(20) 1.06(5) no . .
C(21) H(21) 1.00(7) no . .
C(21) H(22) 1.10(9) no . .
C(22) H(23) 0.98(5) no . .
C(22) H(24) 0.98(4) no . .
C(23) H(25) 0.99(5) no . .
C(23) H(26) 1.02(5) no . .
C(24) H(27) 0.99(5) no . .
C(24) H(28) 0.90(4) no . .
C(25) H(29) 0.98(6) no . .
C(25) H(30) 1.07(6) no . .
C(26) H(31) 1.02(5) no . .
C(26) H(32) 0.94(5) no . .
C(28) H(41) 0.84(4) no . .
C(29) H(16) 0.93(4) no . .
C(30) H(38) 0.84(5) no . .
C(31) H(39) 0.99(6) no . .
C(32) H(37) 0.92(3) no . .

loop_
_geom_contact_atom_site_label_1
_geom_contact_atom_site_label_2
_geom_contact_distance
_geom_contact_publ_flag
_geom_contact_site_symmetry_1
_geom_contact_site_symmetry_2
S(2) S(6) 3.599(2) ? . 2_666
S(3) C(15) 3.551(8) ? . 2_565
S(4) S(4) 3.5254(18) ? . 2_666
S(4) C(8) 3.544(4) ? . 2_666
S(6) S(2) 3.599(2) ? . 2_666
S(7) S(7) 3.4762(13) ? . 2_566
S(7) O(3) 3.509(3) ? . 2_566
O(1) N(1) 3.031(4) ? . .
O(1) C(32) 3.493(5) ? . .
O(2) N(1) 2.880(3) ? . .
O(2) C(27) 3.425(4) ? . .
O(2) C(32) 3.370(5) ? . .
O(3) S(7) 3.509(3) ? . 2_566
O(3) N(1) 2.812(4) ? . .
O(4) N(1) 3.116(4) ? . .
O(5) N(1) 2.858(4) ? . .
O(5) C(27) 3.511(5) ? . .
O(5) C(28) 3.537(7) ? . .
O(6) N(1) 2.842(5) ? . .
N(1) O(1) 3.031(4) ? . .
N(1) O(2) 2.880(3) ? . .
N(1) O(3) 2.812(4) ? . .
N(1) O(4) 3.116(4) ? . .
N(1) O(5) 2.858(4) ? . .
N(1) O(6) 2.842(5) ? . .
C(8) S(4) 3.544(4) ? . 2_666
C(15) S(3) 3.551(8) ? . 2_565
C(27) O(2) 3.425(4) ? . .
C(27) O(5) 3.511(5) ? . .
C(28) O(5) 3.537(7) ? . .
C(32) O(1) 3.493(5) ? . .
C(32) O(2) 3.370(5) ? . .
Ni(1) H(1) 3.49(6) ? . .
Ni(1) H(2) 3.09(5) ? . .
Ni(1) H(25) 3.41(4) ? . 2_566
Ni(1) H(34) 3.49(4) ? . 2_566
Ni(1) H(35) 3.34(4) ? . 2_566
S(1) H(11) 3.37(5) ? . 2_565
S(1) H(12) 3.21(5) ? . 1_665
S(1) H(13) 3.58(7) ? . 2_565
S(1) H(19) 3.39(7) ? . 2_665
S(1) H(21) 3.12(7) ? . 2_665
S(1) H(22) 3.52(8) ? . 2_665
S(2) H(3) 3.52(5) ? . 2_666
S(2) H(18) 3.25(4) ? . .
S(2) H(28) 3.33(4) ? . 1_665
S(2) H(30) 3.18(6) ? . 1_665
S(3) H(13) 2.95(6) ? . 2_565
S(3) H(15) 3.43(7) ? . 2_565
S(3) H(28) 3.50(3) ? . 1_665
S(4) H(1) 3.27(5) ? . .
S(4) H(1) 3.45(5) ? . 2_666
S(4) H(3) 2.95(5) ? . 2_666
S(4) H(4) 3.39(4) ? . 2_666
S(4) H(30) 2.96(6) ? . 1_665
S(5) H(2) 3.20(7) ? . .
S(5) H(7) 3.60(6) ? . 2_566
S(5) H(34) 3.45(4) ? . 2_566
S(5) H(38) 3.24(5) ? . 1_565
S(5) H(39) 3.21(5) ? . 1_565
S(6) H(1) 3.59(6) ? . 2_666
S(6) H(3) 3.46(5) ? . .
S(6) H(18) 3.18(5) ? . 2_666
S(6) H(19) 3.29(5) ? . 2_666
S(6) H(35) 3.29(5) ? . 2_566
S(7) H(2) 3.51(7) ? . .
S(7) H(6) 3.18(5) ? . .
S(7) H(6) 3.06(5) ? . 2_566
S(7) H(7) 3.21(6) ? . 2_566
S(7) H(34) 3.31(4) ? . 2_566
S(7) H(35) 3.05(3) ? . 2_566
S(8) H(10) 3.43(7) ? . 2_566
S(8) H(16) 3.26(5) ? . 2_556
S(8) H(19) 3.22(6) ? . 2_666
S(9) H(2) 3.28(7) ? . 2_566
S(9) H(6) 3.43(5) ? . 2_566
S(9) H(38) 3.53(4) ? . 2_556
S(10) H(17) 3.53(5) ? . 1_556
S(10) H(36) 3.27(5) ? . 1_556
S(10) H(38) 3.16(4) ? . 2_556
O(1) H(37) 2.78(4) ? . .
O(1) H(42) 2.882 ? . .
O(1) H(43) 2.405 ? . .
O(2) H(32) 2.87(5) ? . 2_556
O(2) H(37) 2.88(4) ? . .
O(2) H(42) 3.551 ? . .
O(2) H(43) 2.007 ? . .
O(2) H(44) 3.180 ? . .
O(3) H(42) 3.555 ? . .
O(3) H(43) 2.662 ? . .
O(3) H(44) 2.177 ? . .
O(4) H(41) 2.93(4) ? . .
O(4) H(42) 3.354 ? . .
O(4) H(44) 2.213 ? . .
O(5) H(22) 2.80(7) ? . 2_555
O(5) H(24) 3.44(6) ? . 2_555
O(5) H(41) 3.14(4) ? . .
O(5) H(42) 2.242 ? . .
O(5) H(44) 2.737 ? . .
O(6) H(42) 1.952 ? . .
O(6) H(43) 3.049 ? . .
O(6) H(44) 3.429 ? . .
N(1) H(14) 3.00(4) ? . .
N(1) H(23) 3.51(5) ? . .
N(1) H(40) 3.59(9) ? . .
C(1) H(28) 3.21(4) ? . 1_665
C(2) H(1) 3.43(5) ? . .
C(2) H(18) 3.03(5) ? . .
C(2) H(28) 3.48(4) ? . 1_665
C(2) H(30) 2.87(5) ? . 1_665
C(3) H(18) 3.28(5) ? . .
C(3) H(27) 3.41(4) ? . 1_665
C(3) H(28) 3.53(4) ? . 1_665
C(3) H(33) 3.56(4) ? . .
C(4) H(10) 3.55(6) ? . 2_566
C(4) H(19) 3.55(5) ? . 2_666
C(4) H(35) 2.99(4) ? . 2_566
C(5) H(5) 3.59(5) ? . .
C(5) H(6) 3.50(4) ? . .
C(5) H(35) 2.85(4) ? . 2_566
C(6) H(16) 3.35(5) ? . 2_556
C(6) H(38) 3.20(4) ? . 2_556
C(7) H(37) 3.51(4) ? . .
C(7) H(43) 2.888 ? . .
C(8) H(30) 3.16(6) ? . 2_556
C(8) H(32) 3.31(5) ? . 2_556
C(8) H(37) 3.09(4) ? . .
C(8) H(43) 2.808 ? . .
C(9) H(32) 3.60(5) ? . 2_556
C(9) H(43) 2.904 ? . .
C(10) H(43) 3.221 ? . .
C(10) H(44) 3.319 ? . .
C(11) H(44) 2.941 ? . .
C(12) H(44) 3.024 ? . .
C(13) H(11) 3.43(4) ? . 2_455
C(13) H(44) 3.110 ? . .
C(14) H(11) 2.92(4) ? . 2_455
C(14) H(12) 3.53(5) ? . 2_455
C(14) H(22) 2.96(9) ? . 2_555
C(14) H(41) 3.35(4) ? . .
C(14) H(42) 3.378 ? . .
C(14) H(44) 3.272 ? . .
C(15) H(22) 3.51(8) ? . 2_555
C(15) H(42) 2.816 ? . .
C(16) H(42) 2.758 ? . .
C(17) H(42) 3.021 ? . .
C(18) H(42) 3.452 ? . .
C(18) H(43) 3.517 ? . .
C(20) H(26) 3.53(5) ? . 1_655
C(21) H(12) 3.45(6) ? . 2_555
C(22) H(40) 3.34(8) ? . 2_555
C(22) H(42) 3.524 ? . .
C(23) H(29) 3.29(6) ? . 2_456
C(24) H(29) 3.16(6) ? . 2_456
C(25) H(4) 3.12(6) ? . 2_556
C(25) H(25) 3.36(5) ? . 2_456
C(25) H(27) 3.47(6) ? . 2_456
C(25) H(29) 3.56(6) ? . 2_456
C(26) H(4) 3.34(6) ? . 2_556
C(26) H(41) 3.57(4) ? . .
C(26) H(44) 3.463 ? . .
C(27) H(8) 3.60(6) ? . 2_556
C(27) H(23) 3.42(5) ? . .
C(27) H(24) 3.34(5) ? . 2_555
C(27) H(31) 3.56(6) ? . .
C(28) H(12) 3.49(6) ? . .
C(28) H(21) 3.27(6) ? . 2_555
C(28) H(24) 3.15(6) ? . 2_555
C(28) H(31) 3.05(6) ? . .
C(29) H(5) 3.55(5) ? . 2_556
C(29) H(7) 3.53(5) ? . 2_556
C(29) H(21) 3.11(6) ? . 2_555
C(29) H(24) 3.34(6) ? . 2_555
C(30) H(7) 2.97(5) ? . 2_556
C(30) H(15) 3.37(7) ? . 2_555
C(31) H(7) 3.02(6) ? . 2_556
C(31) H(8) 3.51(6) ? . 2_556
C(31) H(15) 3.42(7) ? . 2_555
C(31) H(40) 3.57(8) ? . 2_555
C(32) H(4) 3.35(5) ? . .
C(32) H(8) 3.45(6) ? . 2_556
C(32) H(23) 2.97(5) ? . .
C(32) H(32) 3.48(5) ? . 2_556
H(1) Ni(1) 3.49(6) ? . .
H(1) S(4) 3.27(5) ? . .
H(1) S(4) 3.45(5) ? . 2_666
H(1) S(6) 3.59(6) ? . 2_666
H(1) C(2) 3.43(5) ? . .
H(2) Ni(1) 3.09(5) ? . .
H(2) S(5) 3.20(7) ? . .
H(2) S(7) 3.51(7) ? . .
H(2) S(9) 3.28(7) ? . 2_566
H(2) H(43) 2.981 ? . .
H(3) S(2) 3.52(5) ? . 2_666
H(3) S(4) 2.95(5) ? . 2_666
H(3) S(6) 3.46(5) ? . .
H(3) H(30) 2.98(10) ? . 2_556
H(3) H(32) 3.55(8) ? . 2_556
H(4) S(4) 3.39(4) ? . 2_666
H(4) C(25) 3.12(6) ? . 2_556
H(4) C(26) 3.34(6) ? . 2_556
H(4) C(32) 3.35(5) ? . .
H(4) H(29) 3.01(9) ? . 2_556
H(4) H(30) 2.49(8) ? . 2_556
H(4) H(32) 2.86(8) ? . 2_556
H(4) H(37) 2.50(6) ? . .
H(4) H(43) 3.155 ? . .
H(5) C(5) 3.59(5) ? . .
H(5) C(29) 3.55(5) ? . 2_556
H(5) H(16) 3.50(7) ? . 2_556
H(5) H(32) 3.56(8) ? . 2_556
H(6) S(7) 3.18(5) ? . .
H(6) S(7) 3.06(5) ? . 2_566
H(6) S(9) 3.43(5) ? . 2_566
H(6) C(5) 3.50(4) ? . .
H(6) H(43) 3.025 ? . .
H(7) S(5) 3.60(6) ? . 2_566
H(7) S(7) 3.21(6) ? . 2_566
H(7) C(29) 3.53(5) ? . 2_556
H(7) C(30) 2.97(5) ? . 2_556
H(7) C(31) 3.02(6) ? . 2_556
H(7) H(38) 3.10(7) ? . 2_556
H(7) H(39) 3.17(8) ? . 2_556
H(8) C(27) 3.60(6) ? . 2_556
H(8) C(31) 3.51(6) ? . 2_556
H(8) C(32) 3.45(6) ? . 2_556
H(8) H(8) 2.63(9) ? . 2_556
H(8) H(32) 3.19(9) ? . 2_556
H(8) H(43) 3.440 ? . .
H(8) H(44) 3.489 ? . .
H(9) H(11) 2.90(7) ? . 2_455
H(9) H(12) 3.52(7) ? . 2_455
H(9) H(19) 3.23(10) ? . 1_455
H(9) H(20) 3.41(9) ? . 1_455
H(9) H(22) 3.00(10) ? . 1_455
H(10) S(8) 3.43(7) ? . 2_566
H(10) C(4) 3.55(6) ? . 2_566
H(10) H(19) 3.35(11) ? . 1_455
H(10) H(44) 3.250 ? . .
H(11) S(1) 3.37(5) ? . 2_565
H(11) C(13) 3.43(4) ? . 2_455
H(11) C(14) 2.92(4) ? . 2_455
H(11) H(9) 2.90(7) ? . 2_455
H(11) H(11) 2.44(6) ? . 2_455
H(11) H(12) 2.65(7) ? . 2_455
H(11) H(22) 3.09(11) ? . 2_555
H(12) S(1) 3.21(5) ? . 1_445
H(12) C(14) 3.53(5) ? . 2_455
H(12) C(21) 3.45(6) ? . 2_555
H(12) C(28) 3.49(6) ? . .
H(12) H(9) 3.52(7) ? . 2_455
H(12) H(11) 2.65(7) ? . 2_455
H(12) H(21) 3.50(10) ? . 2_555
H(12) H(22) 2.58(11) ? . 2_555
H(12) H(41) 2.78(7) ? . .
H(12) H(44) 3.376 ? . .
H(13) S(1) 3.58(7) ? . 2_565
H(13) S(3) 2.95(6) ? . 2_565
H(13) H(22) 3.40(11) ? . 2_555
H(14) N(1) 3.00(4) ? . .
H(14) H(42) 2.372 ? . .
H(14) H(44) 2.796 ? . .
H(15) S(3) 3.43(7) ? . 2_565
H(15) C(30) 3.37(7) ? . 2_555
H(15) C(31) 3.42(7) ? . 2_555
H(15) H(38) 3.21(9) ? . 2_555
H(15) H(39) 3.37(8) ? . 2_555
H(15) H(42) 3.462 ? . .
H(16) S(8) 3.26(5) ? . 2_556
H(16) C(6) 3.35(5) ? . 2_556
H(16) H(5) 3.50(7) ? . 2_556
H(16) H(21) 2.83(8) ? . 2_555
H(17) S(10) 3.53(5) ? . 1_554
H(18) S(2) 3.25(4) ? . .
H(18) S(6) 3.18(5) ? . 2_666
H(18) C(2) 3.03(5) ? . .
H(18) C(3) 3.28(5) ? . .
H(19) S(1) 3.39(7) ? . 2_665
H(19) S(6) 3.29(5) ? . 2_666
H(19) S(8) 3.22(6) ? . 2_666
H(19) C(4) 3.55(5) ? . 2_666
H(19) H(9) 3.23(10) ? . 1_655
H(19) H(10) 3.35(11) ? . 1_655
H(19) H(26) 3.41(8) ? . 1_655
H(20) H(9) 3.41(9) ? . 1_655
H(20) H(26) 2.77(7) ? . 1_655
H(20) H(37) 3.50(6) ? . .
H(21) S(1) 3.12(7) ? . 2_665
H(21) C(28) 3.27(6) ? . 2_555
H(21) C(29) 3.11(6) ? . 2_555
H(21) H(12) 3.50(10) ? . 2_555
H(21) H(16) 2.83(8) ? . 2_555
H(21) H(41) 3.23(7) ? . 2_555
H(22) S(1) 3.52(8) ? . 2_665
H(22) O(5) 2.80(8) ? . 2_555
H(22) C(14) 2.96(9) ? . 2_555
H(22) C(15) 3.51(8) ? . 2_555
H(22) H(9) 3.00(10) ? . 1_655
H(22) H(11) 3.09(11) ? . 2_555
H(22) H(12) 2.58(11) ? . 2_555
H(22) H(13) 3.40(11) ? . 2_555
H(22) H(41) 3.57(8) ? . 2_555
H(23) N(1) 3.51(5) ? . .
H(23) C(27) 3.42(5) ? . .
H(23) C(32) 2.97(5) ? . .
H(23) H(24) 3.50(6) ? . 2_555
H(23) H(37) 2.65(7) ? . .
H(23) H(40) 3.03(9) ? . 2_555
H(23) H(42) 3.081 ? . .
H(23) H(43) 3.516 ? . .
H(24) O(5) 3.44(6) ? . 2_555
H(24) C(27) 3.34(5) ? . 2_555
H(24) C(28) 3.15(6) ? . 2_555
H(24) C(29) 3.34(6) ? . 2_555
H(24) H(23) 3.50(6) ? . 2_555
H(24) H(24) 3.25(7) ? . 2_555
H(24) H(40) 2.80(10) ? . 2_555
H(24) H(41) 3.44(7) ? . 2_555
H(24) H(42) 3.576 ? . 2_555
H(25) Ni(1) 3.41(4) ? . 2_566
H(25) C(25) 3.36(5) ? . 2_456
H(25) H(27) 3.32(7) ? . 2_456
H(25) H(29) 2.75(8) ? . 2_456
H(25) H(30) 3.14(9) ? . 2_456
H(26) C(20) 3.53(5) ? . 1_455
H(26) H(19) 3.41(8) ? . 1_455
H(26) H(20) 2.77(7) ? . 1_455
H(26) H(29) 3.59(8) ? . 2_456
H(27) C(3) 3.41(4) ? . 1_445
H(27) C(25) 3.47(6) ? . 2_456
H(27) H(25) 3.32(7) ? . 2_456
H(27) H(29) 2.52(9) ? . 2_456
H(27) H(39) 3.25(7) ? . 1_455
H(28) S(2) 3.33(4) ? . 1_445
H(28) S(3) 3.50(3) ? . 1_445
H(28) C(1) 3.21(4) ? . 1_445
H(28) C(2) 3.48(4) ? . 1_445
H(28) C(3) 3.53(4) ? . 1_445
H(29) C(23) 3.29(6) ? . 2_456
H(29) C(24) 3.16(6) ? . 2_456
H(29) C(25) 3.56(6) ? . 2_456
H(29) H(4) 3.01(9) ? . 2_556
H(29) H(25) 2.75(8) ? . 2_456
H(29) H(26) 3.59(8) ? . 2_456
H(29) H(27) 2.52(9) ? . 2_456
H(29) H(29) 3.06(9) ? . 2_456
H(30) S(2) 3.18(6) ? . 1_445
H(30) S(4) 2.96(6) ? . 1_445
H(30) C(2) 2.87(5) ? . 1_445
H(30) C(8) 3.16(6) ? . 2_556
H(30) H(3) 2.98(10) ? . 2_556
H(30) H(4) 2.49(8) ? . 2_556
H(30) H(25) 3.14(9) ? . 2_456
H(31) C(27) 3.56(6) ? . .
H(31) C(28) 3.05(6) ? . .
H(31) H(41) 2.57(7) ? . .
H(31) H(44) 2.880 ? . .
H(32) O(2) 2.87(5) ? . 2_556
H(32) C(8) 3.31(5) ? . 2_556
H(32) C(9) 3.60(5) ? . 2_556
H(32) C(32) 3.48(5) ? . 2_556
H(32) H(3) 3.55(8) ? . 2_556
H(32) H(4) 2.86(8) ? . 2_556
H(32) H(5) 3.56(8) ? . 2_556
H(32) H(8) 3.19(9) ? . 2_556
H(32) H(37) 3.22(6) ? . 2_556
H(33) C(3) 3.56(4) ? . .
H(33) H(42) 3.596 ? . .
H(34) Ni(1) 3.49(4) ? . 2_566
H(34) S(5) 3.45(4) ? . 2_566
H(34) S(7) 3.31(4) ? . 2_566
H(34) H(39) 3.43(6) ? . 2_556
H(35) Ni(1) 3.34(4) ? . 2_566
H(35) S(6) 3.29(5) ? . 2_566
H(35) S(7) 3.05(3) ? . 2_566
H(35) C(4) 2.99(4) ? . 2_566
H(35) C(5) 2.85(4) ? . 2_566
H(35) H(44) 3.225 ? . .
H(36) S(10) 3.27(5) ? . 1_554
H(37) O(1) 2.78(4) ? . .
H(37) O(2) 2.88(4) ? . .
H(37) C(7) 3.51(4) ? . .
H(37) C(8) 3.09(4) ? . .
H(37) H(4) 2.50(6) ? . .
H(37) H(20) 3.50(6) ? . .
H(37) H(23) 2.65(7) ? . .
H(37) H(32) 3.22(6) ? . 2_556
H(38) S(5) 3.24(5) ? . 1_545
H(38) S(9) 3.53(4) ? . 2_556
H(38) S(10) 3.16(4) ? . 2_556
H(38) C(6) 3.20(4) ? . 2_556
H(38) H(7) 3.10(7) ? . 2_556
H(38) H(15) 3.21(9) ? . 2_555
H(39) S(5) 3.21(5) ? . 1_545
H(39) H(7) 3.17(8) ? . 2_556
H(39) H(15) 3.37(8) ? . 2_555
H(39) H(27) 3.25(7) ? . 1_655
H(39) H(34) 3.43(6) ? . 2_556
H(40) N(1) 3.59(9) ? . .
H(40) C(22) 3.34(8) ? . 2_555
H(40) C(31) 3.57(8) ? . 2_555
H(40) H(23) 3.03(9) ? . 2_555
H(40) H(24) 2.80(10) ? . 2_555
H(40) H(42) 2.698 ? . .
H(41) O(4) 2.93(4) ? . .
H(41) O(5) 3.14(4) ? . .
H(41) C(14) 3.35(4) ? . .
H(41) C(26) 3.57(4) ? . .
H(41) H(12) 2.78(7) ? . .
H(41) H(21) 3.23(7) ? . 2_555
H(41) H(22) 3.57(8) ? . 2_555
H(41) H(24) 3.44(7) ? . 2_555
H(41) H(31) 2.57(7) ? . .
H(42) O(1) 2.882 ? . .
H(42) O(2) 3.551 ? . .
H(42) O(3) 3.555 ? . .
H(42) O(4) 3.354 ? . .
H(42) O(5) 2.242 ? . .
H(42) O(6) 1.952 ? . .
H(42) C(14) 3.378 ? . .
H(42) C(15) 2.816 ? . .
H(42) C(16) 2.758 ? . .
H(42) C(17) 3.021 ? . .
H(42) C(18) 3.452 ? . .
H(42) C(22) 3.524 ? . .
H(42) H(14) 2.372 ? . .
H(42) H(15) 3.462 ? . .
H(42) H(23) 3.081 ? . .
H(42) H(24) 3.576 ? . 2_555
H(42) H(33) 3.596 ? . .
H(42) H(40) 2.698 ? . .
H(43) O(1) 2.405 ? . .
H(43) O(2) 2.007 ? . .
H(43) O(3) 2.662 ? . .
H(43) O(6) 3.049 ? . .
H(43) C(7) 2.888 ? . .
H(43) C(8) 2.808 ? . .
H(43) C(9) 2.904 ? . .
H(43) C(10) 3.221 ? . .
H(43) C(18) 3.517 ? . .
H(43) H(2) 2.981 ? . .
H(43) H(4) 3.155 ? . .
H(43) H(6) 3.025 ? . .
H(43) H(8) 3.440 ? . .
H(43) H(23) 3.516 ? . .
H(44) O(2) 3.180 ? . .
H(44) O(3) 2.177 ? . .
H(44) O(4) 2.213 ? . .
H(44) O(5) 2.737 ? . .
H(44) O(6) 3.429 ? . .
H(44) C(10) 3.319 ? . .
H(44) C(11) 2.941 ? . .
H(44) C(12) 3.024 ? . .
H(44) C(13) 3.110 ? . .
H(44) C(14) 3.272 ? . .
H(44) C(26) 3.463 ? . .
H(44) H(8) 3.489 ? . .
H(44) H(10) 3.250 ? . .
H(44) H(12) 3.376 ? . .
H(44) H(14) 2.796 ? . .
H(44) H(31) 2.880 ? . .
H(44) H(35) 3.225 ? . .

loop_
_geom_torsion_atom_site_label_1
_geom_torsion_atom_site_label_2
_geom_torsion_atom_site_label_3
_geom_torsion_atom_site_label_4
_geom_torsion
_geom_torsion_publ_flag
_geom_torsion_site_symmetry_1
_geom_torsion_site_symmetry_2
_geom_torsion_site_symmetry_3
_geom_torsion_site_symmetry_4
S(4) Ni(1) S(5) C(3) 2.17(14) ? . . . .
S(5) Ni(1) S(4) C(2) -1.93(15) ? . . . .
S(4) Ni(1) S(6) C(4) -179.86(15) ? . . . .
S(6) Ni(1) S(4) C(2) 179.79(15) ? . . . .
S(4) Ni(1) S(7) C(5) 94.3(11) ? . . . .
S(7) Ni(1) S(4) C(2) 88.5(11) ? . . . .
S(5) Ni(1) S(6) C(4) 87.1(18) ? . . . .
S(6) Ni(1) S(5) C(3) 95.1(18) ? . . . .
S(5) Ni(1) S(7) C(5) -175.16(15) ? . . . .
S(7) Ni(1) S(5) C(3) -175.34(14) ? . . . .
S(6) Ni(1) S(7) C(5) 3.12(15) ? . . . .
S(7) Ni(1) S(6) C(4) -2.35(15) ? . . . .
C(1) S(2) C(2) S(4) -179.3(2) ? . . . .
C(1) S(2) C(2) C(3) 0.2(3) ? . . . .
C(2) S(2) C(1) S(1) 178.6(3) ? . . . .
C(2) S(2) C(1) S(3) -2.2(2) ? . . . .
C(1) S(3) C(3) S(5) 177.8(2) ? . . . .
C(1) S(3) C(3) C(2) -3.1(3) ? . . . .
C(3) S(3) C(1) S(1) -177.8(3) ? . . . .
C(3) S(3) C(1) S(2) 3.1(2) ? . . . .
Ni(1) S(4) C(2) S(2) -179.3(2) ? . . . .
Ni(1) S(4) C(2) C(3) 1.2(3) ? . . . .
Ni(1) S(5) C(3) S(3) 177.0(2) ? . . . .
Ni(1) S(5) C(3) C(2) -2.1(3) ? . . . .
Ni(1) S(6) C(4) S(8) -177.2(2) ? . . . .
Ni(1) S(6) C(4) C(5) 0.8(3) ? . . . .
Ni(1) S(7) C(5) S(9) 176.7(2) ? . . . .
Ni(1) S(7) C(5) C(4) -3.6(3) ? . . . .
C(4) S(8) C(6) S(9) -0.09(11) ? . . . .
C(4) S(8) C(6) S(10) 179.0(3) ? . . . .
C(6) S(8) C(4) S(6) 178.2(2) ? . . . .
C(6) S(8) C(4) C(5) 0.2(2) ? . . . .
C(5) S(9) C(6) S(8) 0.0(2) ? . . . .
C(5) S(9) C(6) S(10) -179.0(3) ? . . . .
C(6) S(9) C(5) S(7) 179.8(2) ? . . . .
C(6) S(9) C(5) C(4) 0.1(3) ? . . . .
C(7) O(1) C(18) C(17) -167.2(4) ? . . . .
C(7) O(1) C(18) C(19) 73.7(5) ? . . . .
C(18) O(1) C(7) C(8) -172.9(4) ? . . . .
C(8) O(2) C(9) C(10) -173.1(4) ? . . . .
C(9) O(2) C(8) C(7) -94.2(5) ? . . . .
C(10) O(3) C(11) C(12) 156.1(4) ? . . . .
C(10) O(3) C(11) C(26) -78.6(5) ? . . . .
C(11) O(3) C(10) C(9) -162.2(4) ? . . . .
C(12) O(4) C(13) C(14) 179.7(4) ? . . . .
C(13) O(4) C(12) C(11) -169.0(3) ? . . . .
C(13) O(4) C(12) C(23) 70.2(5) ? . . . .
C(14) O(5) C(15) C(16) -172.3(5) ? . . . .
C(15) O(5) C(14) C(13) -93.5(7) ? . . . .
C(16) O(6) C(17) C(18) 145.9(6) ? . . . .
C(16) O(6) C(17) C(22) -87.7(7) ? . . . .
C(17) O(6) C(16) C(15) -172.2(6) ? . . . .
S(2) C(2) C(3) S(3) 1.9(4) ? . . . .
S(2) C(2) C(3) S(5) -178.9(2) ? . . . .
S(4) C(2) C(3) S(3) -178.5(2) ? . . . .
S(4) C(2) C(3) S(5) 0.7(5) ? . . . .
S(6) C(4) C(5) S(7) 2.0(5) ? . . . .
S(6) C(4) C(5) S(9) -178.3(2) ? . . . .
S(8) C(4) C(5) S(7) -179.9(2) ? . . . .
S(8) C(4) C(5) S(9) -0.2(3) ? . . . .
O(1) C(7) C(8) O(2) -65.8(7) ? . . . .
O(2) C(9) C(10) O(3) -65.8(6) ? . . . .
O(3) C(11) C(12) O(4) 59.9(4) ? . . . .
O(3) C(11) C(12) C(23) -177.5(4) ? . . . .
O(3) C(11) C(26) C(25) -179.6(4) ? . . . .
C(12) C(11) C(26) C(25) -56.0(6) ? . . . .
C(26) C(11) C(12) O(4) -65.8(5) ? . . . .
C(26) C(11) C(12) C(23) 56.7(6) ? . . . .
O(4) C(12) C(23) C(24) 63.3(6) ? . . . .
C(11) C(12) C(23) C(24) -55.9(6) ? . . . .
O(4) C(13) C(14) O(5) -65.0(7) ? . . . .
O(5) C(15) C(16) O(6) -53.9(9) ? . . . .
O(6) C(17) C(18) O(1) 60.6(6) ? . . . .
O(6) C(17) C(18) C(19) -178.7(4) ? . . . .
O(6) C(17) C(22) C(21) -177.5(4) ? . . . .
C(18) C(17) C(22) C(21) -53.5(7) ? . . . .
C(22) C(17) C(18) O(1) -65.6(6) ? . . . .
C(22) C(17) C(18) C(19) 55.1(6) ? . . . .
O(1) C(18) C(19) C(20) 60.2(6) ? . . . .
C(17) C(18) C(19) C(20) -56.8(6) ? . . . .
C(18) C(19) C(20) C(21) 57.4(7) ? . . . .
C(19) C(20) C(21) C(22) -53.7(8) ? . . . .
C(20) C(21) C(22) C(17) 51.9(8) ? . . . .
C(12) C(23) C(24) C(25) 56.1(8) ? . . . .
C(23) C(24) C(25) C(26) -56.0(8) ? . . . .
C(24) C(25) C(26) C(11) 55.3(6) ? . . . .
N(1) C(27) C(28) C(29) 179.3(4) ? . . . .
N(1) C(27) C(32) C(31) -179.8(3) ? . . . .
C(28) C(27) C(32) C(31) 1.4(7) ? . . . .
C(32) C(27) C(28) C(29) -1.9(7) ? . . . .
C(27) C(28) C(29) C(30) 1.4(8) ? . . . .
C(28) C(29) C(30) C(31) -0.4(7) ? . . . .
C(29) C(30) C(31) C(32) -0.1(7) ? . . . .
C(30) C(31) C(32) C(27) -0.4(6) ? . . . .
